data_2230671
loop_
_publ_author_name
'Fun, Hoong-Kun'
'Siridechakorn, Ittipon'
'Laphookhieo, Surat'
'Chantrapromma, Suchada'

_publ_section_title
;
 Absolute configuration of micromelin
;
_journal_coeditor_code HB5904
_journal_issue 7
_journal_name_full 'Acta Crystallographica Section E'
_journal_page_first o1706
_journal_page_last o1707
_journal_paper_doi 10.1107/S1600536811022720
_journal_volume 67
_journal_year 2011
_chemical_formula_iupac 'C15 H12 O6'
_chemical_formula_moiety 'C15 H12 O6'
_chemical_formula_sum 'C15 H12 O6'
_chemical_formula_weight 288.25
_chemical_melting_point_gt 491.0
_chemical_melting_point_lt '492.2 (decompose)'
_chemical_name_common
;
Micromelin
;
_chemical_name_systematic
;
7-Methoxy-6-[(1<i>R</i>,2<i>R</i>,5<i>R</i>)-5-methyl-4-oxo-3,6-
dioxabicyclo[3.1.0]hexan-2-yl]-2<i>H</i>-chromen-2-one
;
_space_group_IT_number 4
_symmetry_cell_setting monoclinic
_symmetry_space_group_name_Hall 'P 2yb'
_symmetry_space_group_name_H-M 'P 1 21 1'
_atom_sites_solution_hydrogens geom
_atom_sites_solution_primary direct
_atom_sites_solution_secondary difmap
_audit_creation_method SHELXL-97
_cell_angle_alpha 90.00
_cell_angle_beta 90.0000(10)
_cell_angle_gamma 90.00
_cell_formula_units_Z 4
_cell_length_a 6.7514(2)
_cell_length_b 23.7537(8)
_cell_length_c 8.0730(3)
_cell_measurement_reflns_used 4392
_cell_measurement_temperature 100
_cell_measurement_theta_max 67.48
_cell_measurement_theta_min 1.86
_cell_volume 1294.67(8)
_computing_cell_refinement 'SAINT (Bruker, 2009)'
_computing_data_collection 'APEX2 (Bruker, 2009)'
_computing_data_reduction 'SAINT (Bruker, 2009)'
_computing_molecular_graphics 'SHELXTL (Sheldrick, 2008)'
_computing_publication_material
;
SHELXTL (Sheldrick, 2008) and PLATON (Spek, 2009)
;
_computing_structure_refinement 'SHELXTL (Sheldrick, 2008)'
_computing_structure_solution 'SHELXTL (Sheldrick, 2008)'
_diffrn_ambient_temperature 100
_diffrn_measured_fraction_theta_full 0.961
_diffrn_measured_fraction_theta_max 0.961
_diffrn_measurement_device_type 'Bruker APEX DUO CCD'
_diffrn_measurement_method '\f and \w'
_diffrn_radiation_monochromator graphite
_diffrn_radiation_source 'sealed tube'
_diffrn_radiation_type CuK\a
_diffrn_radiation_wavelength 1.54178
_diffrn_reflns_av_R_equivalents 0.0278
_diffrn_reflns_av_sigmaI/netI 0.0238
_diffrn_reflns_limit_h_max 8
_diffrn_reflns_limit_h_min -8
_diffrn_reflns_limit_k_max 28
_diffrn_reflns_limit_k_min -28
_diffrn_reflns_limit_l_max 9
_diffrn_reflns_limit_l_min -7
_diffrn_reflns_number 21511
_diffrn_reflns_theta_full 67.48
_diffrn_reflns_theta_max 67.48
_diffrn_reflns_theta_min 1.86
_diffrn_standards_number 0
_exptl_absorpt_coefficient_mu 0.983
_exptl_absorpt_correction_T_max 0.838
_exptl_absorpt_correction_T_min 0.609
_exptl_absorpt_correction_type multi-scan
_exptl_absorpt_process_details '(SADABS; Bruker, 2009)'
_exptl_crystal_colour Colorless
_exptl_crystal_density_diffrn 1.479
_exptl_crystal_density_method 'not measured'
_exptl_crystal_description Needle
_exptl_crystal_F_000 600
_exptl_crystal_size_max 0.56
_exptl_crystal_size_mid 0.22
_exptl_crystal_size_min 0.19
_refine_diff_density_max 0.130
_refine_diff_density_min -0.128
_refine_ls_abs_structure_details 'Flack (1983), 2632 Friedel pairs'
_refine_ls_abs_structure_Flack 0.06(10)
_refine_ls_extinction_method none
_refine_ls_goodness_of_fit_ref 1.061
_refine_ls_hydrogen_treatment constr
_refine_ls_matrix_type full
_refine_ls_number_parameters 384
_refine_ls_number_reflns 4392
_refine_ls_number_restraints 1
_refine_ls_restrained_S_all 1.061
_refine_ls_R_factor_all 0.0220
_refine_ls_R_factor_gt 0.0220
_refine_ls_shift/su_max 0.001
_refine_ls_shift/su_mean 0.001
_refine_ls_structure_factor_coef Fsqd
_refine_ls_weighting_scheme calc
_refine_ls_wR_factor_gt 0.0591
_refine_ls_wR_factor_ref 0.0591
_reflns_number_gt 4392
_reflns_number_total 4392
_reflns_threshold_expression I>2\s(I)
_cod_data_source_file hb5904.cif
_cod_data_source_block I
_cod_original_sg_symbol_H-M 'P 21'
_cod_database_code 2230671
_cod_database_fobs_code 2230671

loop_
_symmetry_equiv_pos_as_xyz
'x, y, z'
'-x, y+1/2, -z'

loop_
_atom_site_type_symbol
_atom_site_label
_atom_site_fract_x
_atom_site_fract_y
_atom_site_fract_z
_atom_site_U_iso_or_equiv
_atom_site_adp_type
_atom_site_calc_flag
_atom_site_refinement_flags
_atom_site_occupancy
_atom_site_symmetry_multiplicity
_atom_site_disorder_assembly
_atom_site_disorder_group
O O1A 0.5534(2) 0.77310(5) 0.20837(17) 0.0204(3) Uani d . 1 1 . .
O O2A 0.5534(2) 0.70240(6) 0.03012(18) 0.0264(3) Uani d . 1 1 . .
O O3A 0.74087(18) 0.88672(5) 0.89684(16) 0.0216(3) Uani d . 1 1 . .
O O4A 0.8825(2) 0.97077(5) 0.92773(18) 0.0269(3) Uani d . 1 1 . .
O O5A 0.4227(2) 0.93361(5) 1.05332(16) 0.0241(3) Uani d . 1 1 . .
O O6A 0.5758(2) 0.93052(5) 0.57220(16) 0.0241(3) Uani d . 1 1 . .
C C1A 0.5487(3) 0.71597(7) 0.1741(2) 0.0202(4) Uani d . 1 1 . .
C C2A 0.5373(2) 0.67836(8) 0.3155(3) 0.0214(4) Uani d . 1 1 . .
H H2A 0.5333 0.6397 0.2974 0.026 Uiso calc R 1 1 . .
C C3A 0.5323(3) 0.69786(8) 0.4722(2) 0.0201(4) Uani d . 1 1 . .
H H3A 0.5235 0.6727 0.5602 0.024 Uiso calc R 1 1 . .
C C4A 0.5405(3) 0.75717(7) 0.5038(2) 0.0181(4) Uani d . 1 1 . .
C C5A 0.5383(3) 0.78164(8) 0.6622(3) 0.0181(4) Uani d . 1 1 . .
H H5A 0.5292 0.7584 0.7546 0.022 Uiso calc R 1 1 . .
C C6A 0.5493(3) 0.83936(7) 0.6845(2) 0.0195(4) Uani d . 1 1 . .
C C7A 0.5631(3) 0.87404(7) 0.5419(2) 0.0189(4) Uani d . 1 1 . .
C C8A 0.5625(3) 0.85146(8) 0.3842(3) 0.0195(4) Uani d . 1 1 . .
H H8A 0.5690 0.8746 0.2914 0.023 Uiso calc R 1 1 . .
C C9A 0.5519(3) 0.79334(8) 0.3677(2) 0.0182(4) Uani d . 1 1 . .
C C10A 0.4044(3) 0.91242(8) 0.8848(2) 0.0211(4) Uani d . 1 1 . .
H H10A 0.2787 0.9151 0.8246 0.025 Uiso calc R 1 1 . .
C C11A 0.5444(3) 0.86343(7) 0.8562(2) 0.0215(4) Uani d . 1 1 . .
H H11A 0.5128 0.8333 0.9349 0.026 Uiso calc R 1 1 . .
C C12A 0.7343(3) 0.94293(7) 0.9141(2) 0.0212(3) Uani d . 1 1 . .
C C13A 0.5240(3) 0.96269(8) 0.9180(2) 0.0225(4) Uani d . 1 1 . .
C C14A 0.4710(3) 1.02263(7) 0.8862(2) 0.0281(4) Uani d . 1 1 . .
H H14A 0.3296 1.0268 0.8891 0.042 Uiso calc R 1 1 . .
H H14B 0.5195 1.0337 0.7793 0.042 Uiso calc R 1 1 . .
H H14C 0.5297 1.0460 0.9698 0.042 Uiso calc R 1 1 . .
C C15A 0.5814(3) 0.96784(8) 0.4322(2) 0.0272(4) Uani d . 1 1 . .
H H15A 0.5919 1.0060 0.4703 0.041 Uiso calc R 1 1 . .
H H15B 0.4623 0.9635 0.3686 0.041 Uiso calc R 1 1 . .
H H15C 0.6938 0.9589 0.3643 0.041 Uiso calc R 1 1 . .
O O1B 0.05200(18) 0.79463(5) 0.46409(16) 0.0183(3) Uani d . 1 1 . .
O O2B 0.0717(2) 0.86476(5) 0.64252(16) 0.0242(3) Uani d . 1 1 . .
O O3B 0.23060(19) 0.67681(5) -0.22314(17) 0.0233(3) Uani d . 1 1 . .
O O4B 0.34079(19) 0.58955(6) -0.2685(2) 0.0318(3) Uani d . 1 1 . .
O O5B -0.09923(19) 0.64242(5) -0.38897(15) 0.0236(3) Uani d . 1 1 . .
O O6B 0.04861(19) 0.63788(5) 0.09768(17) 0.0225(3) Uani d . 1 1 . .
C C1B 0.0630(3) 0.85163(7) 0.4988(2) 0.0203(4) Uani d . 1 1 . .
C C2B 0.0651(3) 0.88964(7) 0.3574(2) 0.0199(4) Uani d . 1 1 . .
H H2B 0.0720 0.9282 0.3761 0.024 Uiso calc R 1 1 . .
C C3B 0.0575(3) 0.87071(7) 0.2008(2) 0.0197(4) Uani d . 1 1 . .
H H3B 0.0557 0.8961 0.1131 0.024 Uiso calc R 1 1 . .
C C4B 0.0519(3) 0.81105(8) 0.1684(2) 0.0178(4) Uani d . 1 1 . .
C C5B 0.0489(3) 0.78703(8) 0.0093(2) 0.0199(4) Uani d . 1 1 . .
H H5B 0.0482 0.8104 -0.0831 0.024 Uiso calc R 1 1 . .
C C6B 0.0471(3) 0.72951(8) -0.0123(2) 0.0194(4) Uani d . 1 1 . .
C C7B 0.0466(3) 0.69415(7) 0.1295(2) 0.0192(4) Uani d . 1 1 . .
C C8B 0.0462(3) 0.71642(7) 0.2875(3) 0.0175(3) Uani d . 1 1 . .
H H8B 0.0440 0.6931 0.3801 0.021 Uiso calc R 1 1 . .
C C9B 0.0491(3) 0.77488(7) 0.3041(2) 0.0179(4) Uani d . 1 1 . .
C C10B -0.1127(3) 0.66169(7) -0.2188(3) 0.0215(4) Uani d . 1 1 . .
H H10B -0.2398 0.6622 -0.1602 0.026 Uiso calc R 1 1 . .
C C11B 0.0431(3) 0.70558(9) -0.1849(2) 0.0228(4) Uani d . 1 1 . .
H H11B 0.0254 0.7366 -0.2636 0.027 Uiso calc R 1 1 . .
C C12B 0.2048(3) 0.62152(8) -0.2490(2) 0.0226(4) Uani d . 1 1 . .
C C13B -0.0122(3) 0.60858(8) -0.2562(2) 0.0207(4) Uani d . 1 1 . .
C C14B -0.0890(3) 0.55004(8) -0.2368(3) 0.0278(4) Uani d . 1 1 . .
H H14D -0.2311 0.5507 -0.2342 0.042 Uiso calc R 1 1 . .
H H14E -0.0399 0.5343 -0.1353 0.042 Uiso calc R 1 1 . .
H H14F -0.0453 0.5275 -0.3284 0.042 Uiso calc R 1 1 . .
C C15B 0.0417(3) 0.60079(7) 0.2381(2) 0.0223(4) Uani d . 1 1 . .
H H15D 0.0417 0.5624 0.2007 0.033 Uiso calc R 1 1 . .
H H15E -0.0765 0.6079 0.3007 0.033 Uiso calc R 1 1 . .
H H15F 0.1555 0.6072 0.3069 0.033 Uiso calc R 1 1 . .

loop_
_atom_site_aniso_label
_atom_site_aniso_U_11
_atom_site_aniso_U_22
_atom_site_aniso_U_33
_atom_site_aniso_U_12
_atom_site_aniso_U_13
_atom_site_aniso_U_23
O1A 0.0222(6) 0.0233(7) 0.0158(7) 0.0021(5) -0.0004(5) -0.0002(5)
O2A 0.0267(7) 0.0324(7) 0.0201(8) 0.0025(6) -0.0010(6) -0.0059(6)
O3A 0.0261(6) 0.0169(5) 0.0217(7) -0.0002(5) -0.0085(6) -0.0002(5)
O4A 0.0280(7) 0.0249(6) 0.0278(8) -0.0054(5) -0.0071(6) -0.0003(5)
O5A 0.0309(7) 0.0241(6) 0.0171(6) -0.0045(5) 0.0002(5) -0.0034(5)
O6A 0.0348(7) 0.0188(6) 0.0188(7) -0.0023(5) -0.0023(6) 0.0039(5)
C1A 0.0148(8) 0.0238(9) 0.0219(11) 0.0021(7) -0.0029(7) -0.0024(7)
C2A 0.0169(8) 0.0224(8) 0.0248(10) -0.0003(7) -0.0031(7) -0.0036(7)
C3A 0.0148(8) 0.0233(9) 0.0223(11) -0.0016(7) -0.0022(7) 0.0022(7)
C4A 0.0138(8) 0.0209(9) 0.0197(9) -0.0004(6) -0.0014(7) 0.0021(7)
C5A 0.0149(8) 0.0194(8) 0.0201(9) -0.0013(6) -0.0030(7) 0.0050(6)
C6A 0.0174(8) 0.0210(9) 0.0202(10) -0.0014(7) -0.0064(7) 0.0011(7)
C7A 0.0172(8) 0.0193(9) 0.0202(10) -0.0008(7) -0.0029(7) 0.0035(7)
C8A 0.0173(8) 0.0232(9) 0.0179(9) 0.0001(7) -0.0019(7) 0.0045(7)
C9A 0.0126(8) 0.0243(9) 0.0178(10) 0.0007(7) -0.0013(8) 0.0004(7)
C10A 0.0265(8) 0.0225(8) 0.0142(9) -0.0010(8) -0.0023(7) -0.0007(7)
C11A 0.0248(8) 0.0204(9) 0.0193(10) -0.0049(7) -0.0051(8) 0.0039(7)
C12A 0.0297(9) 0.0212(8) 0.0127(9) -0.0039(7) -0.0063(7) 0.0037(6)
C13A 0.0298(9) 0.0233(8) 0.0143(9) -0.0020(8) -0.0036(7) 0.0011(7)
C14A 0.0325(10) 0.0261(10) 0.0258(10) 0.0044(8) 0.0000(8) -0.0006(7)
C15A 0.0388(11) 0.0206(8) 0.0222(10) -0.0016(8) 0.0005(8) 0.0067(7)
O1B 0.0193(6) 0.0204(6) 0.0153(7) 0.0001(5) -0.0028(5) -0.0005(5)
O2B 0.0288(7) 0.0248(7) 0.0192(7) -0.0029(6) -0.0037(5) -0.0047(5)
O3B 0.0241(6) 0.0253(6) 0.0205(7) -0.0007(5) 0.0035(5) -0.0015(5)
O4B 0.0288(7) 0.0317(7) 0.0349(8) 0.0085(6) 0.0011(6) -0.0057(6)
O5B 0.0318(7) 0.0250(6) 0.0139(6) 0.0045(5) -0.0027(5) -0.0007(5)
O6B 0.0306(7) 0.0187(6) 0.0181(7) 0.0036(5) -0.0002(6) 0.0005(5)
C1B 0.0145(8) 0.0204(8) 0.0261(12) -0.0001(7) -0.0020(7) -0.0038(7)
C2B 0.0171(8) 0.0168(8) 0.0259(10) -0.0012(7) -0.0040(7) -0.0007(7)
C3B 0.0154(8) 0.0204(8) 0.0232(10) -0.0007(7) -0.0019(8) 0.0027(7)
C4B 0.0141(8) 0.0191(9) 0.0202(10) 0.0007(6) -0.0027(7) 0.0029(7)
C5B 0.0186(8) 0.0239(9) 0.0172(9) 0.0020(7) -0.0001(7) 0.0037(7)
C6B 0.0184(8) 0.0212(9) 0.0185(10) 0.0031(7) -0.0023(8) 0.0003(7)
C7B 0.0166(8) 0.0178(8) 0.0231(10) 0.0028(7) -0.0018(7) -0.0016(7)
C8B 0.0163(7) 0.0177(8) 0.0184(9) 0.0028(6) -0.0018(7) 0.0054(6)
C9B 0.0157(8) 0.0221(9) 0.0161(9) 0.0005(7) -0.0021(7) -0.0026(7)
C10B 0.0253(9) 0.0258(9) 0.0133(9) 0.0044(7) -0.0019(7) -0.0013(6)
C11B 0.0284(9) 0.0226(9) 0.0173(10) 0.0050(8) 0.0007(8) 0.0007(7)
C12B 0.0295(9) 0.0239(9) 0.0145(10) 0.0013(7) 0.0005(7) 0.0008(7)
C13B 0.0255(8) 0.0238(9) 0.0127(10) 0.0033(7) -0.0010(7) 0.0009(7)
C14B 0.0339(10) 0.0252(9) 0.0243(10) -0.0033(8) -0.0034(9) -0.0007(7)
C15B 0.0284(8) 0.0188(8) 0.0197(9) 0.0032(7) -0.0017(8) 0.0021(7)

loop_
_atom_type_symbol
_atom_type_description
_atom_type_scat_dispersion_real
_atom_type_scat_dispersion_imag
_atom_type_scat_source
C C 0.0181 0.0091 'International Tables Vol C Tables 4.2.6.8 and 6.1.1.4'
H H 0.0000 0.0000 'International Tables Vol C Tables 4.2.6.8 and 6.1.1.4'
O O 0.0492 0.0322 'International Tables Vol C Tables 4.2.6.8 and 6.1.1.4'

loop_
_geom_angle_atom_site_label_1
_geom_angle_atom_site_label_2
_geom_angle_atom_site_label_3
_geom_angle_site_symmetry_1
_geom_angle_site_symmetry_3
_geom_angle
_geom_angle_publ_flag
C9A O1A C1A . . 121.99(14) ?
C12A O3A C11A . . 111.50(14) ?
C10A O5A C13A . . 60.32(11) ?
C7A O6A C15A . . 117.82(14) ?
O2A C1A O1A . . 116.95(16) ?
O2A C1A C2A . . 126.46(16) ?
O1A C1A C2A . . 116.58(16) ?
C3A C2A C1A . . 121.86(17) ?
C3A C2A H2A . . 119.1 ?
C1A C2A H2A . . 119.1 ?
C2A C3A C4A . . 120.27(17) ?
C2A C3A H3A . . 119.9 ?
C4A C3A H3A . . 119.9 ?
C9A C4A C5A . . 117.51(16) ?
C9A C4A C3A . . 117.85(18) ?
C5A C4A C3A . . 124.65(16) ?
C6A C5A C4A . . 121.84(18) ?
C6A C5A H5A . . 119.1 ?
C4A C5A H5A . . 119.1 ?
C5A C6A C7A . . 118.23(17) ?
C5A C6A C11A . . 119.76(17) ?
C7A C6A C11A . . 122.01(15) ?
O6A C7A C8A . . 123.13(16) ?
O6A C7A C6A . . 115.41(15) ?
C8A C7A C6A . . 121.47(16) ?
C7A C8A C9A . . 118.33(16) ?
C7A C8A H8A . . 120.8 ?
C9A C8A H8A . . 120.8 ?
O1A C9A C8A . . 115.95(15) ?
O1A C9A C4A . . 121.44(16) ?
C8A C9A C4A . . 122.62(17) ?
O5A C10A C13A . . 60.06(12) ?
O5A C10A C11A . . 110.76(14) ?
C13A C10A C11A . . 108.03(15) ?
O5A C10A H10A . . 120.9 ?
C13A C10A H10A . . 120.9 ?
C11A C10A H10A . . 120.9 ?
O3A C11A C6A . . 109.19(15) ?
O3A C11A C10A . . 103.82(14) ?
C6A C11A C10A . . 116.54(15) ?
O3A C11A H11A . . 109.0 ?
C6A C11A H11A . . 109.0 ?
C10A C11A H11A . . 109.0 ?
O4A C12A O3A . . 121.87(16) ?
O4A C12A C13A . . 127.90(16) ?
O3A C12A C13A . . 110.21(15) ?
O5A C13A C10A . . 59.62(11) ?
O5A C13A C14A . . 117.86(16) ?
C10A C13A C14A . . 127.90(17) ?
O5A C13A C12A . . 108.14(14) ?
C10A C13A C12A . . 105.27(15) ?
C14A C13A C12A . . 121.63(16) ?
C13A C14A H14A . . 109.5 ?
C13A C14A H14B . . 109.5 ?
H14A C14A H14B . . 109.5 ?
C13A C14A H14C . . 109.5 ?
H14A C14A H14C . . 109.5 ?
H14B C14A H14C . . 109.5 ?
O6A C15A H15A . . 109.5 ?
O6A C15A H15B . . 109.5 ?
H15A C15A H15B . . 109.5 ?
O6A C15A H15C . . 109.5 ?
H15A C15A H15C . . 109.5 ?
H15B C15A H15C . . 109.5 ?
C9B O1B C1B . . 121.63(13) ?
C12B O3B C11B . . 112.06(15) ?
C10B O5B C13B . . 60.31(11) ?
C7B O6B C15B . . 116.94(15) ?
O2B C1B O1B . . 116.82(16) ?
O2B C1B C2B . . 126.52(16) ?
O1B C1B C2B . . 116.66(16) ?
C3B C2B C1B . . 122.02(16) ?
C3B C2B H2B . . 119.0 ?
C1B C2B H2B . . 119.0 ?
C2B C3B C4B . . 120.06(16) ?
C2B C3B H3B . . 120.0 ?
C4B C3B H3B . . 120.0 ?
C9B C4B C5B . . 117.92(16) ?
C9B C4B C3B . . 117.67(17) ?
C5B C4B C3B . . 124.41(16) ?
C6B C5B C4B . . 121.22(17) ?
C6B C5B H5B . . 119.4 ?
C4B C5B H5B . . 119.4 ?
C5B C6B C7B . . 119.00(17) ?
C5B C6B C11B . . 119.47(17) ?
C7B C6B C11B . . 121.53(16) ?
O6B C7B C8B . . 123.40(16) ?
O6B C7B C6B . . 115.39(16) ?
C8B C7B C6B . . 121.20(16) ?
C7B C8B C9B . . 118.02(16) ?
C7B C8B H8B . . 121.0 ?
C9B C8B H8B . . 121.0 ?
O1B C9B C4B . . 121.91(16) ?
O1B C9B C8B . . 115.46(15) ?
C4B C9B C8B . . 122.62(17) ?
O5B C10B C13B . . 60.26(12) ?
O5B C10B C11B . . 110.29(15) ?
C13B C10B C11B . . 108.09(15) ?
O5B C10B H10B . . 121.0 ?
C13B C10B H10B . . 121.0 ?
C11B C10B H10B . . 121.0 ?
O3B C11B C6B . . 110.73(15) ?
O3B C11B C10B . . 103.96(15) ?
C6B C11B C10B . . 116.25(17) ?
O3B C11B H11B . . 108.5 ?
C6B C11B H11B . . 108.5 ?
C10B C11B H11B . . 108.5 ?
O4B C12B O3B . . 122.68(18) ?
O4B C12B C13B . . 127.76(17) ?
O3B C12B C13B . . 109.51(16) ?
O5B C13B C10B . . 59.43(11) ?
O5B C13B C14B . . 116.71(15) ?
C10B C13B C14B . . 128.36(16) ?
O5B C13B C12B . . 107.97(15) ?
C10B C13B C12B . . 105.57(15) ?
C14B C13B C12B . . 121.78(15) ?
C13B C14B H14D . . 109.5 ?
C13B C14B H14E . . 109.5 ?
H14D C14B H14E . . 109.5 ?
C13B C14B H14F . . 109.5 ?
H14D C14B H14F . . 109.5 ?
H14E C14B H14F . . 109.5 ?
O6B C15B H15D . . 109.5 ?
O6B C15B H15E . . 109.5 ?
H15D C15B H15E . . 109.5 ?
O6B C15B H15F . . 109.5 ?
H15D C15B H15F . . 109.5 ?
H15E C15B H15F . . 109.5 ?

loop_
_geom_bond_atom_site_label_1
_geom_bond_atom_site_label_2
_geom_bond_site_symmetry_2
_geom_bond_distance
_geom_bond_publ_flag
O1A C9A . 1.373(2) ?
O1A C1A . 1.385(2) ?
O2A C1A . 1.207(2) ?
O3A C12A . 1.343(2) ?
O3A C11A . 1.474(2) ?
O4A C12A . 1.204(2) ?
O5A C10A . 1.456(2) ?
O5A C13A . 1.462(2) ?
O6A C7A . 1.366(2) ?
O6A C15A . 1.437(2) ?
C1A C2A . 1.451(3) ?
C2A C3A . 1.348(3) ?
C2A H2A . 0.9300 ?
C3A C4A . 1.433(2) ?
C3A H3A . 0.9300 ?
C4A C9A . 1.397(3) ?
C4A C5A . 1.405(3) ?
C5A C6A . 1.385(2) ?
C5A H5A . 0.9300 ?
C6A C7A . 1.419(2) ?
C6A C11A . 1.500(3) ?
C7A C8A . 1.381(3) ?
C8A C9A . 1.389(3) ?
C8A H8A . 0.9300 ?
C10A C13A . 1.466(3) ?
C10A C11A . 1.517(3) ?
C10A H10A . 0.9800 ?
C11A H11A . 0.9800 ?
C12A C13A . 1.496(3) ?
C13A C14A . 1.490(2) ?
C14A H14A . 0.9600 ?
C14A H14B . 0.9600 ?
C14A H14C . 0.9600 ?
C15A H15A . 0.9600 ?
C15A H15B . 0.9600 ?
C15A H15C . 0.9600 ?
O1B C9B . 1.374(2) ?
O1B C1B . 1.385(2) ?
O2B C1B . 1.203(2) ?
O3B C12B . 1.341(2) ?
O3B C11B . 1.471(2) ?
O4B C12B . 1.202(2) ?
O5B C10B . 1.451(2) ?
O5B C13B . 1.463(2) ?
O6B C7B . 1.361(2) ?
O6B C15B . 1.437(2) ?
C1B C2B . 1.455(3) ?
C2B C3B . 1.343(3) ?
C2B H2B . 0.9300 ?
C3B C4B . 1.441(2) ?
C3B H3B . 0.9300 ?
C4B C9B . 1.392(2) ?
C4B C5B . 1.406(3) ?
C5B C6B . 1.377(3) ?
C5B H5B . 0.9300 ?
C6B C7B . 1.420(3) ?
C6B C11B . 1.505(3) ?
C7B C8B . 1.381(3) ?
C8B C9B . 1.395(2) ?
C8B H8B . 0.9300 ?
C10B C13B . 1.464(3) ?
C10B C11B . 1.506(3) ?
C10B H10B . 0.9800 ?
C11B H11B . 0.9800 ?
C12B C13B . 1.498(2) ?
C13B C14B . 1.492(2) ?
C14B H14D . 0.9600 ?
C14B H14E . 0.9600 ?
C14B H14F . 0.9600 ?
C15B H15D . 0.9600 ?
C15B H15E . 0.9600 ?
C15B H15F . 0.9600 ?

loop_
_geom_hbond_atom_site_label_D
_geom_hbond_atom_site_label_H
_geom_hbond_atom_site_label_A
_geom_hbond_site_symmetry_A
_geom_hbond_distance_DH
_geom_hbond_distance_HA
_geom_hbond_distance_DA
_geom_hbond_angle_DHA
_geom_hbond_publ_flag
C3B H3B O4A 1_454 0.93 2.60 3.450(2) 152 y
C5A H5A O2A 1_556 0.93 2.60 3.518(3) 171 y
C5B H5B O2B 1_554 0.93 2.57 3.493(2) 173 y
C8A H8A O5A 1_554 0.93 2.58 3.440(3) 155 y
C8B H8B O5B 1_556 0.93 2.42 3.298(3) 157 y
C10A H10A O2B 1_555 0.98 2.35 3.186(2) 142 y
C10B H10B O2A 1_455 0.98 2.29 3.171(3) 150 y
C14B H14E O4A 2_646 0.96 2.49 3.423(3) 163 y
C15B H15D O4A 2_646 0.96 2.46 3.405(2) 166 y

loop_
_geom_torsion_atom_site_label_1
_geom_torsion_atom_site_label_2
_geom_torsion_atom_site_label_3
_geom_torsion_atom_site_label_4
_geom_torsion_site_symmetry_1
_geom_torsion_site_symmetry_2
_geom_torsion_site_symmetry_3
_geom_torsion_site_symmetry_4
_geom_torsion
_geom_torsion_publ_flag
C9A O1A C1A O2A . . . . -178.97(17) ?
C9A O1A C1A C2A . . . . 1.4(3) ?
O2A C1A C2A C3A . . . . -179.84(19) ?
O1A C1A C2A C3A . . . . -0.3(3) ?
C1A C2A C3A C4A . . . . -0.7(3) ?
C2A C3A C4A C9A . . . . 0.6(3) ?
C2A C3A C4A C5A . . . . -179.32(16) ?
C9A C4A C5A C6A . . . . -0.8(3) ?
C3A C4A C5A C6A . . . . 179.12(16) ?
C4A C5A C6A C7A . . . . 0.0(3) ?
C4A C5A C6A C11A . . . . 179.40(16) ?
C15A O6A C7A C8A . . . . 2.3(3) ?
C15A O6A C7A C6A . . . . -177.34(16) ?
C5A C6A C7A O6A . . . . -179.27(15) ?
C11A C6A C7A O6A . . . . 1.3(3) ?
C5A C6A C7A C8A . . . . 1.1(3) ?
C11A C6A C7A C8A . . . . -178.34(17) ?
O6A C7A C8A C9A . . . . 179.09(16) ?
C6A C7A C8A C9A . . . . -1.3(3) ?
C1A O1A C9A C8A . . . . 178.32(14) ?
C1A O1A C9A C4A . . . . -1.6(3) ?
C7A C8A C9A O1A . . . . -179.47(16) ?
C7A C8A C9A C4A . . . . 0.4(3) ?
C5A C4A C9A O1A . . . . -179.54(16) ?
C3A C4A C9A O1A . . . . 0.6(3) ?
C5A C4A C9A C8A . . . . 0.6(3) ?
C3A C4A C9A C8A . . . . -179.34(16) ?
C13A O5A C10A C11A . . . . 99.42(16) ?
C12A O3A C11A C6A . . . . 113.83(16) ?
C12A O3A C11A C10A . . . . -11.11(18) ?
C5A C6A C11A O3A . . . . 110.37(17) ?
C7A C6A C11A O3A . . . . -70.2(2) ?
C5A C6A C11A C10A . . . . -132.47(18) ?
C7A C6A C11A C10A . . . . 46.9(2) ?
O5A C10A C11A O3A . . . . -56.68(17) ?
C13A C10A C11A O3A . . . . 7.34(19) ?
O5A C10A C11A C6A . . . . -176.76(14) ?
C13A C10A C11A C6A . . . . -112.74(17) ?
C11A O3A C12A O4A . . . . -170.99(17) ?
C11A O3A C12A C13A . . . . 10.6(2) ?
C10A O5A C13A C14A . . . . 119.70(18) ?
C10A O5A C13A C12A . . . . -97.43(17) ?
C11A C10A C13A O5A . . . . -104.05(15) ?
O5A C10A C13A C14A . . . . -103.3(2) ?
C11A C10A C13A C14A . . . . 152.64(19) ?
O5A C10A C13A C12A . . . . 102.35(16) ?
C11A C10A C13A C12A . . . . -1.7(2) ?
O4A C12A C13A O5A . . . . -121.19(19) ?
O3A C12A C13A O5A . . . . 57.12(19) ?
O4A C12A C13A C10A . . . . 176.34(19) ?
O3A C12A C13A C10A . . . . -5.3(2) ?
O4A C12A C13A C14A . . . . 20.0(3) ?
O3A C12A C13A C14A . . . . -161.68(15) ?
C9B O1B C1B O2B . . . . -177.49(14) ?
C9B O1B C1B C2B . . . . 1.9(2) ?
O2B C1B C2B C3B . . . . 179.08(18) ?
O1B C1B C2B C3B . . . . -0.2(2) ?
C1B C2B C3B C4B . . . . -1.6(3) ?
C2B C3B C4B C9B . . . . 1.8(3) ?
C2B C3B C4B C5B . . . . -178.27(16) ?
C9B C4B C5B C6B . . . . -1.2(3) ?
C3B C4B C5B C6B . . . . 178.86(17) ?
C4B C5B C6B C7B . . . . 0.5(3) ?
C4B C5B C6B C11B . . . . 179.74(17) ?
C15B O6B C7B C8B . . . . 2.6(3) ?
C15B O6B C7B C6B . . . . -178.06(14) ?
C5B C6B C7B O6B . . . . -178.79(15) ?
C11B C6B C7B O6B . . . . 2.0(3) ?
C5B C6B C7B C8B . . . . 0.6(3) ?
C11B C6B C7B C8B . . . . -178.65(17) ?
O6B C7B C8B C9B . . . . 178.41(14) ?
C6B C7B C8B C9B . . . . -0.9(3) ?
C1B O1B C9B C4B . . . . -1.7(3) ?
C1B O1B C9B C8B . . . . 177.39(14) ?
C5B C4B C9B O1B . . . . 179.89(14) ?
C3B C4B C9B O1B . . . . -0.1(3) ?
C5B C4B C9B C8B . . . . 0.8(3) ?
C3B C4B C9B C8B . . . . -179.19(14) ?
C7B C8B C9B O1B . . . . -178.93(14) ?
C7B C8B C9B C4B . . . . 0.2(3) ?
C13B O5B C10B C11B . . . . 99.79(16) ?
C12B O3B C11B C6B . . . . 116.25(18) ?
C12B O3B C11B C10B . . . . -9.3(2) ?
C5B C6B C11B O3B . . . . 112.02(18) ?
C7B C6B C11B O3B . . . . -68.8(2) ?
C5B C6B C11B C10B . . . . -129.66(19) ?
C7B C6B C11B C10B . . . . 49.6(2) ?
O5B C10B C11B O3B . . . . -57.98(18) ?
C13B C10B C11B O3B . . . . 6.2(2) ?
O5B C10B C11B C6B . . . . -179.94(14) ?
C13B C10B C11B C6B . . . . -115.77(19) ?
C11B O3B C12B O4B . . . . -173.74(18) ?
C11B O3B C12B C13B . . . . 8.7(2) ?
C10B O5B C13B C14B . . . . 120.65(18) ?
C10B O5B C13B C12B . . . . -97.83(16) ?
C11B C10B C13B O5B . . . . -103.51(16) ?
O5B C10B C13B C14B . . . . -101.4(2) ?
C11B C10B C13B C14B . . . . 155.06(19) ?
O5B C10B C13B C12B . . . . 101.97(16) ?
C11B C10B C13B C12B . . . . -1.5(2) ?
O4B C12B C13B O5B . . . . -119.4(2) ?
O3B C12B C13B O5B . . . . 58.02(19) ?
O4B C12B C13B C10B . . . . 178.3(2) ?
O3B C12B C13B C10B . . . . -4.3(2) ?
O4B C12B C13B C14B . . . . 19.8(3) ?
O3B C12B C13B C14B . . . . -162.80(16) ?
